data_4082179
loop_
_publ_author_name
'Tato, Francisco'
'Garc\?\'ia-Dom\?\'inguez, Andr\'es'
'C\'ardenas, Diego J.'

_publ_section_title
;
 Palladium-Catalyzed Acetoxylation of Arenes by Novel Sulfinyl
 N-Heterocyclic Carbene Ligand Complexes
;
_journal_issue 24
_journal_name_full Organometallics
_journal_page_first 7487
_journal_paper_doi 10.1021/om400981x
_journal_volume 32
_journal_year 2013
_chemical_formula_sum 'C22 H25 Cl2 N3 O Pd S'
_chemical_formula_weight 556.81
_chemical_name_common MesNHC-Pd
_space_group_crystal_system orthorhombic
_space_group_IT_number 19
_space_group_name_Hall 'P 2ac 2ab'
_space_group_name_H-M_alt 'P 21 21 21'
_symmetry_space_group_name_Hall 'P 2ac 2ab'
_symmetry_space_group_name_H-M 'P 21 21 21'
_atom_sites_solution_hydrogens geom
_atom_sites_solution_primary direct
_atom_sites_solution_secondary difmap
_cell_angle_alpha 90
_cell_angle_beta 90
_cell_angle_gamma 90
_cell_formula_units_Z 4
_cell_length_a 7.9755(6)
_cell_length_b 12.7425(8)
_cell_length_c 24.261(2)
_cell_measurement_reflns_used 7781
_cell_measurement_temperature 296.(2)
_cell_measurement_theta_max 23.9282
_cell_measurement_theta_min 2.3180
_cell_volume 2465.6(3)
_computing_cell_refinement 'SAINT V7.68A (Bruker AXS, 2009)'
_computing_data_collection 'Bruker Instrument Service v2010.9.0.0'
_computing_data_reduction 'SAINT V7.68A (Bruker AXS, 2009)'
_computing_structure_refinement 'SHELXL-97 (Sheldrick, 2008)'
_computing_structure_solution 'SHELXS-97 (Sheldrick, 2008)'
_diffrn_ambient_temperature 296.(2)
_diffrn_detector_area_resol_mean 8.3333
_diffrn_measured_fraction_theta_full 1.000
_diffrn_measured_fraction_theta_max 1.000
_diffrn_radiation_wavelength 0.71073
_diffrn_reflns_av_R_equivalents 0.0498
_diffrn_reflns_av_sigmaI/netI 0.0387
_diffrn_reflns_limit_h_max 9
_diffrn_reflns_limit_h_min -9
_diffrn_reflns_limit_k_max 15
_diffrn_reflns_limit_k_min -12
_diffrn_reflns_limit_l_max 29
_diffrn_reflns_limit_l_min -29
_diffrn_reflns_number 23943
_diffrn_reflns_theta_full 25.35
_diffrn_reflns_theta_max 25.35
_diffrn_reflns_theta_min 1.68
_exptl_absorpt_coefficient_mu 1.072
_exptl_absorpt_correction_T_max 0.83
_exptl_absorpt_correction_T_min 0.67
_exptl_absorpt_correction_type multi-scan
_exptl_absorpt_process_details sadabs
_exptl_crystal_colour 'clear yellow'
_exptl_crystal_density_diffrn 1.500
_exptl_crystal_density_method 'not measured'
_exptl_crystal_description prismatic
_exptl_crystal_F_000 1128
_exptl_crystal_size_max 0.400
_exptl_crystal_size_mid 0.220
_exptl_crystal_size_min 0.180
_refine_diff_density_max 0.823
_refine_diff_density_min -0.454
_refine_ls_abs_structure_details 'Flack H D (1983), Acta Cryst. A39, 876-881'
_refine_ls_abs_structure_Flack 0.12(5)
_refine_ls_extinction_method none
_refine_ls_goodness_of_fit_ref 1.074
_refine_ls_hydrogen_treatment refxyz
_refine_ls_matrix_type full
_refine_ls_number_parameters 277
_refine_ls_number_reflns 4522
_refine_ls_number_restraints 0
_refine_ls_restrained_S_all 1.074
_refine_ls_R_factor_all 0.0477
_refine_ls_R_factor_gt 0.0381
_refine_ls_shift/su_max 0.010
_refine_ls_shift/su_mean 0.000
_refine_ls_structure_factor_coef Fsqd
_refine_ls_weighting_details 'calc w=1/[\s^2^(Fo^2^)+(0.0814P)^2^+0.1865P] where P=(Fo^2^+2Fc^2^)/3'
_refine_ls_weighting_scheme calc
_refine_ls_wR_factor_gt 0.1077
_refine_ls_wR_factor_ref 0.1230
_reflns_number_gt 3901
_reflns_number_total 4522
_reflns_threshold_expression >2sigma(I)
_cod_data_source_file om400981x_si_002.cif
_cod_data_source_block I
_cod_database_code 4082179

loop_
_space_group_symop_operation_xyz
'x, y, z'
'-x+1/2, -y, z+1/2'
'-x, y+1/2, -z+1/2'
'x+1/2, -y+1/2, -z'

loop_
_atom_site_type_symbol
_atom_site_label
_atom_site_fract_x
_atom_site_fract_y
_atom_site_fract_z
_atom_site_U_iso_or_equiv
_atom_site_adp_type
_atom_site_calc_flag
_atom_site_refinement_flags
_atom_site_occupancy
Pd Pd1 0.73841(5) 0.58246(3) 0.864399(17) 0.04105(15) Uani d . 1
Cl Cl1 0.89717(13) 0.42826(10) 0.86602(6) 0.0453(3) Uani d . 1
Cl Cl2 0.57493(17) 0.73604(9) 0.86581(6) 0.0483(3) Uani d . 1
C C1 0.5709(6) 0.5128(3) 0.8178(2) 0.0353(11) Uani d . 1
C C2 0.3248(7) 0.4445(4) 0.7887(3) 0.0490(14) Uani d . 1
H H2 0.2125 0.4249 0.7877 0.059 Uiso calc R 1
C C3 0.4389(7) 0.4287(4) 0.7500(2) 0.0519(14) Uani d . 1
H H3 0.4203 0.3952 0.7165 0.062 Uiso calc R 1
C C4 0.7410(8) 0.4721(4) 0.7337(2) 0.0412(11) Uani d . 1
C C5 0.8271(8) 0.3807(4) 0.7239(2) 0.0499(14) Uani d . 1
C C6 0.9659(8) 0.3851(5) 0.6894(2) 0.0565(16) Uani d . 1
H H6 1.0238 0.3234 0.6818 0.068 Uiso calc R 1
C C7 1.0203(8) 0.4762(5) 0.6662(2) 0.0568(15) Uani d . 1
C C8 0.9303(9) 0.5690(5) 0.6772(2) 0.0598(15) Uani d . 1
H H8 0.9665 0.6322 0.6621 0.072 Uiso calc R 1
C C9 1.1692(10) 0.4819(7) 0.6282(3) 0.088(2) Uani d . 1
H H9A 1.1747 0.419 0.6064 0.133 Uiso calc R 1
H H9B 1.2699 0.4886 0.6496 0.133 Uiso calc R 1
H H9C 1.158 0.5416 0.6043 0.133 Uiso calc R 1
C C10 0.7893(7) 0.5675(4) 0.7100(2) 0.0473(13) Uani d . 1
C C11 0.6902(11) 0.6673(5) 0.7174(3) 0.072(2) Uani d . 1
H H11A 0.7124 0.696 0.7533 0.109 Uiso calc R 1
H H11B 0.5727 0.6523 0.714 0.109 Uiso calc R 1
H H11C 0.7226 0.717 0.6897 0.109 Uiso calc R 1
C C12 0.7719(10) 0.2740(4) 0.7475(3) 0.0661(17) Uani d . 1
H H12A 0.7145 0.2847 0.7818 0.099 Uiso calc R 1
H H12B 0.8688 0.2308 0.7535 0.099 Uiso calc R 1
H H12C 0.6981 0.24 0.7218 0.099 Uiso calc R 1
C C13 0.3259(7) 0.5291(5) 0.8820(2) 0.0500(14) Uani d . 1
H H13A 0.2122 0.5021 0.8822 0.06 Uiso calc R 1
H H13B 0.3193 0.6051 0.8826 0.06 Uiso calc R 1
C C14 0.3953(8) 0.3486(5) 0.9368(2) 0.0552(15) Uani d . 1
C C15 0.5296(10) 0.2843(7) 0.9281(3) 0.085(2) Uani d . 1
H H15 0.6353 0.3125 0.9215 0.102 Uiso calc R 1
C C16 0.5066(13) 0.1752(6) 0.9291(4) 0.092(3) Uani d . 1
H H16 0.5982 0.1319 0.9224 0.11 Uiso calc R 1
C C17 0.3571(13) 0.1312(6) 0.9393(3) 0.081(2) Uani d . 1
C C18 0.2218(12) 0.1958(6) 0.9473(3) 0.082(2) Uani d . 1
H H18 0.1169 0.1665 0.9538 0.098 Uiso calc R 1
C C19 0.2388(10) 0.3047(5) 0.9457(3) 0.0676(17) Uani d . 1
H H19 0.1455 0.3475 0.9506 0.081 Uiso calc R 1
C C20 0.3321(18) 0.0164(6) 0.9433(5) 0.126(4) Uani d . 1
H H20A 0.3103 -0.0118 0.9074 0.19 Uiso calc R 1
H H20B 0.2386 0.002 0.9671 0.19 Uiso calc R 1
H H20C 0.4313 -0.0156 0.9582 0.19 Uiso calc R 1
C C21 1.0049(8) 0.6995(4) 0.9417(3) 0.0503(14) Uani d . 1
C C22 1.1225(10) 0.7530(6) 0.9780(3) 0.083(2) Uani d . 1
H H22A 1.0724 0.8165 0.9915 0.125 Uiso calc R 1
H H22B 1.2228 0.7697 0.9579 0.125 Uiso calc R 1
H H22C 1.1499 0.7081 1.0084 0.125 Uiso calc R 1
N N1 0.4079(5) 0.4966(3) 0.83116(17) 0.0368(9) Uani d . 1
N N2 0.5903(6) 0.4700(3) 0.76735(17) 0.0417(10) Uani d . 1
N N3 0.9136(7) 0.6577(4) 0.9150(2) 0.0523(12) Uani d . 1
O O1 0.3230(8) 0.5258(4) 0.9883(2) 0.0904(18) Uani d . 1
S S1 0.4312(2) 0.48532(13) 0.94298(7) 0.0588(4) Uani d . 1

loop_
_atom_site_aniso_label
_atom_site_aniso_U_11
_atom_site_aniso_U_22
_atom_site_aniso_U_33
_atom_site_aniso_U_12
_atom_site_aniso_U_13
_atom_site_aniso_U_23
Pd1 0.0373(2) 0.0487(2) 0.0371(2) -0.00871(18) -0.00525(19) -0.00162(17)
Cl1 0.0252(5) 0.0547(7) 0.0559(8) 0.0021(5) -0.0099(6) -0.0035(7)
Cl2 0.0610(8) 0.0369(6) 0.0469(7) -0.0028(6) -0.0088(7) 0.0017(6)
C1 0.040(3) 0.033(2) 0.033(3) 0.003(2) -0.005(2) -0.002(2)
C2 0.039(3) 0.056(3) 0.052(4) -0.007(2) -0.004(3) -0.009(3)
C3 0.058(4) 0.052(3) 0.046(3) -0.008(3) -0.013(3) -0.016(3)
C4 0.043(3) 0.046(3) 0.035(3) 0.002(3) -0.005(3) -0.002(2)
C5 0.060(4) 0.045(3) 0.045(3) 0.007(3) -0.008(3) 0.000(3)
C6 0.058(4) 0.066(4) 0.046(4) 0.017(3) -0.002(3) -0.006(3)
C7 0.056(4) 0.077(4) 0.037(3) 0.011(3) 0.004(3) -0.001(3)
C8 0.076(4) 0.061(4) 0.043(3) -0.005(3) 0.008(3) 0.011(3)
C9 0.069(5) 0.123(6) 0.074(5) 0.021(5) 0.018(4) 0.019(5)
C10 0.050(3) 0.054(3) 0.038(3) 0.005(3) 0.001(2) 0.002(2)
C11 0.107(6) 0.044(3) 0.066(5) 0.014(4) 0.021(4) 0.012(3)
C12 0.074(4) 0.047(3) 0.078(5) 0.001(3) 0.000(4) -0.001(3)
C13 0.039(3) 0.057(3) 0.054(4) 0.001(3) 0.009(2) -0.005(3)
C14 0.055(4) 0.073(4) 0.038(3) 0.000(3) -0.002(3) 0.004(3)
C15 0.063(5) 0.104(6) 0.088(6) 0.007(4) 0.018(4) 0.001(5)
C16 0.097(6) 0.066(5) 0.113(7) 0.016(5) 0.009(6) -0.006(5)
C17 0.118(7) 0.060(4) 0.064(5) -0.004(5) -0.018(5) 0.010(4)
C18 0.091(6) 0.076(4) 0.078(5) -0.015(5) 0.018(5) 0.016(4)
C19 0.063(4) 0.075(4) 0.065(4) 0.003(4) 0.014(4) 0.008(3)
C20 0.180(12) 0.072(5) 0.127(9) 0.001(6) -0.020(8) 0.032(6)
C21 0.048(3) 0.050(3) 0.053(4) -0.006(3) -0.004(3) -0.014(3)
C22 0.073(5) 0.084(5) 0.093(6) -0.007(4) -0.022(4) -0.041(5)
N1 0.031(2) 0.041(2) 0.039(2) -0.0021(19) -0.0042(18) -0.0093(19)
N2 0.044(3) 0.048(2) 0.033(2) 0.001(2) -0.002(2) -0.0036(18)
N3 0.058(3) 0.049(2) 0.050(3) -0.010(2) -0.010(3) -0.010(2)
O1 0.126(5) 0.097(3) 0.048(3) -0.010(3) 0.024(3) -0.024(3)
S1 0.0626(10) 0.0700(9) 0.0438(9) -0.0101(8) -0.0019(7) -0.0075(7)

loop_
_atom_type_symbol
_atom_type_description
_atom_type_scat_dispersion_real
_atom_type_scat_dispersion_imag
_atom_type_scat_source
C C 0.0033 0.0016 'International Tables Vol C Tables 4.2.6.8 and 6.1.1.4'
H H 0.0000 0.0000 'International Tables Vol C Tables 4.2.6.8 and 6.1.1.4'
N N 0.0061 0.0033 'International Tables Vol C Tables 4.2.6.8 and 6.1.1.4'
O O 0.0106 0.0060 'International Tables Vol C Tables 4.2.6.8 and 6.1.1.4'
S S 0.1246 0.1234 'International Tables Vol C Tables 4.2.6.8 and 6.1.1.4'
Cl Cl 0.1484 0.1585 'International Tables Vol C Tables 4.2.6.8 and 6.1.1.4'
Pd Pd -0.9988 1.0072 'International Tables Vol C Tables 4.2.6.8 and 6.1.1.4'

loop_
_geom_angle_atom_site_label_1
_geom_angle_atom_site_label_2
_geom_angle_atom_site_label_3
_geom_angle
C1 Pd1 N3 179.0(2)
C1 Pd1 Cl1 89.89(14)
N3 Pd1 Cl1 90.77(14)
C1 Pd1 Cl2 90.43(14)
N3 Pd1 Cl2 88.89(14)
Cl1 Pd1 Cl2 178.00(5)
N2 C1 N1 105.4(4)
N2 C1 Pd1 128.9(4)
N1 C1 Pd1 125.8(3)
C3 C2 N1 105.7(5)
C2 C3 N2 109.1(5)
C5 C4 C10 121.9(5)
C5 C4 N2 119.7(5)
C10 C4 N2 118.3(5)
C4 C5 C6 118.0(5)
C4 C5 C12 122.8(5)
C6 C5 C12 119.1(5)
C7 C6 C5 122.5(6)
C6 C7 C8 118.4(6)
C6 C7 C9 123.0(6)
C8 C7 C9 118.6(7)
C10 C8 C7 120.9(6)
C8 C10 C4 118.3(6)
C8 C10 C11 119.0(6)
C4 C10 C11 122.7(5)
N1 C13 S1 113.6(4)
C15 C14 C19 119.3(6)
C15 C14 S1 118.5(6)
C19 C14 S1 122.0(5)
C14 C15 C16 119.3(8)
C17 C16 C15 122.3(9)
C16 C17 C18 118.3(7)
C16 C17 C20 123.1(10)
C18 C17 C20 118.6(10)
C17 C18 C19 121.2(9)
C14 C19 C18 119.6(8)
N3 C21 C22 178.4(8)
C1 N1 C2 110.6(4)
C1 N1 C13 126.1(4)
C2 N1 C13 123.3(4)
C1 N2 C3 109.3(4)
C1 N2 C4 126.6(4)
C3 N2 C4 124.0(4)
C21 N3 Pd1 178.5(5)
O1 S1 C14 108.0(3)
O1 S1 C13 103.3(3)
C14 S1 C13 99.3(3)

loop_
_geom_bond_atom_site_label_1
_geom_bond_atom_site_label_2
_geom_bond_distance
Pd1 C1 1.962(5)
Pd1 N3 2.092(5)
Pd1 Cl1 2.3378(13)
Pd1 Cl2 2.3518(13)
C1 N2 1.349(6)
C1 N1 1.356(7)
C2 C3 1.323(8)
C2 N1 1.393(7)
C3 N2 1.383(7)
C4 C5 1.372(8)
C4 C10 1.398(8)
C4 N2 1.453(7)
C5 C6 1.390(9)
C5 C12 1.539(8)
C6 C7 1.362(9)
C7 C8 1.409(9)
C7 C9 1.506(9)
C8 C10 1.378(8)
C10 C11 1.508(8)
C13 N1 1.456(7)
C13 S1 1.791(6)
C14 C15 1.365(10)
C14 C19 1.385(10)
C14 S1 1.771(7)
C15 C16 1.403(11)
C16 C17 1.340(13)
C17 C18 1.372(12)
C17 C20 1.479(11)
C18 C19 1.394(10)
C21 N3 1.111(7)
C21 C22 1.456(8)
O1 S1 1.491(5)
